data_4026331
loop_
_publ_author_name
'Lev Kuno'
'Silvio E. Biali'

_publ_section_title
;
 Calix[4]arenes with Two Different Chemical Modifications at the Bridges
;
_journal_name_full 'Journal of Organic Chemistry'
_journal_page_first 3664
_journal_page_last 3675
_journal_paper_doi 10.1021/jo200580m
_journal_volume 76
_journal_year 2011
_chemical_formula_moiety 'C64 H76 O6, 2(C2 H3 N)'
_chemical_formula_sum 'C68 H82 N2 O6'
_chemical_formula_weight 1023.36
_chemical_name_systematic
;
 ?
;
_space_group_IT_number 14
_symmetry_cell_setting monoclinic
_symmetry_space_group_name_Hall '-P 2ybc'
_symmetry_space_group_name_H-M 'P 1 21/c 1'
_atom_sites_solution_hydrogens geom
_atom_sites_solution_primary direct
_atom_sites_solution_secondary difmap
_audit_creation_method SHELXL-97
_cell_angle_alpha 90.00
_cell_angle_beta 90.337(2)
_cell_angle_gamma 90.00
_cell_formula_units_Z 4
_cell_length_a 14.9665(13)
_cell_length_b 13.1868(11)
_cell_length_c 31.015(3)
_cell_measurement_temperature 173(2)
_cell_volume 6121.0(9)
_computing_cell_refinement 'Bruker SMART'
_computing_data_collection 'Bruker SMART'
_computing_data_reduction 'Bruker SAINT'
_computing_molecular_graphics 'Bruker SHELXTL'
_computing_publication_material 'Bruker SHELXTL'
_computing_structure_refinement 'SHELXL-97 (Sheldrick, 1997)'
_computing_structure_solution 'SHELXS-97 (Sheldrick, 1990)'
_diffrn_ambient_temperature 173(2)
_diffrn_measured_fraction_theta_full 0.997
_diffrn_measured_fraction_theta_max 0.997
_diffrn_measurement_device_type 'CCD area detector'
_diffrn_measurement_method 'phi and omega scans'
_diffrn_radiation_monochromator graphite
_diffrn_radiation_source 'fine-focus sealed tube'
_diffrn_radiation_type MoK\a
_diffrn_radiation_wavelength 0.71073
_diffrn_reflns_av_R_equivalents 0.0777
_diffrn_reflns_av_sigmaI/netI 0.0676
_diffrn_reflns_limit_h_max 19
_diffrn_reflns_limit_h_min -19
_diffrn_reflns_limit_k_max 16
_diffrn_reflns_limit_k_min -16
_diffrn_reflns_limit_l_max 39
_diffrn_reflns_limit_l_min -39
_diffrn_reflns_number 65022
_diffrn_reflns_theta_full 27.00
_diffrn_reflns_theta_max 27.00
_diffrn_reflns_theta_min 2.06
_exptl_absorpt_coefficient_mu 0.070
_exptl_absorpt_correction_type none
_exptl_crystal_colour colorless
_exptl_crystal_density_diffrn 1.110
_exptl_crystal_description plate
_exptl_crystal_F_000 2208
_exptl_crystal_size_max 0.37
_exptl_crystal_size_mid 0.31
_exptl_crystal_size_min 0.15
_refine_diff_density_max 1.282
_refine_diff_density_min -0.861
_refine_diff_density_rms 0.065
_refine_ls_extinction_method none
_refine_ls_goodness_of_fit_ref 1.063
_refine_ls_hydrogen_treatment constr
_refine_ls_matrix_type full
_refine_ls_number_parameters 707
_refine_ls_number_reflns 13317
_refine_ls_number_restraints 0
_refine_ls_restrained_S_all 1.063
_refine_ls_R_factor_all 0.1348
_refine_ls_R_factor_gt 0.0998
_refine_ls_shift/su_max 0.008
_refine_ls_shift/su_mean 0.000
_refine_ls_structure_factor_coef Fsqd
_refine_ls_weighting_details 'calc w=1/[\s^2^(Fo^2^)+(0.0784P)^2^+11.0526P] where P=(Fo^2^+2Fc^2^)/3'
_refine_ls_weighting_scheme calc
_refine_ls_wR_factor_gt 0.2155
_refine_ls_wR_factor_ref 0.2329
_reflns_number_gt 9597
_reflns_number_total 13317
_reflns_threshold_expression >2sigma(I)
_cod_data_source_file jo200580m_si_007.cif
_cod_data_source_block lev151m
_cod_original_cell_volume 6121.1(9)
_cod_database_code 4026331

loop_
_symmetry_equiv_pos_as_xyz
'x, y, z'
'-x, y+1/2, -z+1/2'
'-x, -y, -z'
'x, -y-1/2, z-1/2'

loop_
_atom_site_label
_atom_site_type_symbol
_atom_site_fract_x
_atom_site_fract_y
_atom_site_fract_z
_atom_site_U_iso_or_equiv
_atom_site_adp_type
_atom_site_occupancy
_atom_site_symmetry_multiplicity
_atom_site_calc_flag
_atom_site_refinement_flags
N1 N -0.0375(4) 1.0014(5) 0.5652(2) 0.115(2) Uani 1 1 d .
C1 C 0.71377(18) 0.3696(2) 0.55642(9) 0.0184(6) Uani 1 1 d .
C2 C 0.70732(18) 0.2672(2) 0.56687(9) 0.0186(6) Uani 1 1 d .
C3 C 0.76121(19) 0.2296(2) 0.60003(9) 0.0213(6) Uani 1 1 d .
H3 H 0.7570 0.1597 0.6072 0.026 Uiso 1 1 calc R
C4 C 0.8206(2) 0.2900(2) 0.62294(9) 0.0238(6) Uani 1 1 d .
C5 C 0.82131(19) 0.3929(2) 0.61297(9) 0.0225(6) Uani 1 1 d .
H5 H 0.8593 0.4366 0.6291 0.027 Uiso 1 1 calc R
C6 C 0.76880(18) 0.4342(2) 0.58046(9) 0.0184(6) Uani 1 1 d .
C7 C 0.76275(19) 0.5491(2) 0.57408(9) 0.0213(6) Uani 1 1 d .
H7 H 0.7095 0.5623 0.5553 0.026 Uiso 1 1 calc R
C8 C 0.66016(19) 0.5706(2) 0.63793(9) 0.0199(6) Uani 1 1 d .
C9 C 0.74226(19) 0.5941(2) 0.61856(9) 0.0209(6) Uani 1 1 d .
C10 C 0.8046(2) 0.6483(3) 0.64191(11) 0.0294(7) Uani 1 1 d .
H10 H 0.8593 0.6657 0.6284 0.035 Uiso 1 1 calc R
C11 C 0.7915(2) 0.6789(3) 0.68456(11) 0.0325(8) Uani 1 1 d .
C12 C 0.7121(2) 0.6486(2) 0.70395(10) 0.0279(7) Uani 1 1 d .
H12 H 0.7025 0.6650 0.7334 0.033 Uiso 1 1 calc R
C13 C 0.6460(2) 0.5945(2) 0.68132(9) 0.0221(6) Uani 1 1 d .
C14 C 0.5633(2) 0.5678(3) 0.70531(11) 0.0363(8) Uani 1 1 d .
C15 C 0.48713(19) 0.4069(2) 0.67821(9) 0.0228(6) Uani 1 1 d .
C16 C 0.4847(2) 0.5106(2) 0.68697(10) 0.0262(7) Uani 1 1 d .
C17 C 0.4044(2) 0.5621(2) 0.68367(10) 0.0313(7) Uani 1 1 d .
H17 H 0.4037 0.6326 0.6899 0.038 Uiso 1 1 calc R
C18 C 0.3251(2) 0.5157(3) 0.67164(11) 0.0315(8) Uani 1 1 d .
C19 C 0.3288(2) 0.4120(2) 0.66449(10) 0.0281(7) Uani 1 1 d .
H19 H 0.2752 0.3772 0.6573 0.034 Uiso 1 1 calc R
C20 C 0.4083(2) 0.3566(2) 0.66749(10) 0.0231(6) Uani 1 1 d .
C21 C 0.3999(2) 0.2439(2) 0.66078(10) 0.0244(7) Uani 1 1 d .
C22 C 0.51569(19) 0.2181(2) 0.60155(9) 0.0204(6) Uani 1 1 d .
C23 C 0.46962(19) 0.1832(2) 0.63791(10) 0.0226(6) Uani 1 1 d .
C24 C 0.4881(2) 0.0869(2) 0.65373(10) 0.0238(6) Uani 1 1 d .
H24 H 0.4560 0.0629 0.6780 0.029 Uiso 1 1 calc R
C25 C 0.5518(2) 0.0247(2) 0.63516(10) 0.0235(6) Uani 1 1 d .
C26 C 0.59552(19) 0.0612(2) 0.59878(9) 0.0212(6) Uani 1 1 d .
H26 H 0.6381 0.0189 0.5850 0.025 Uiso 1 1 calc R
C27 C 0.57932(19) 0.1570(2) 0.58183(9) 0.0193(6) Uani 1 1 d .
C28 C 0.63613(19) 0.2012(2) 0.54539(9) 0.0199(6) Uani 1 1 d .
H28 H 0.5963 0.2480 0.5287 0.024 Uiso 1 1 calc R
C29 C 0.6999(3) 0.4059(3) 0.48278(11) 0.0427(9) Uani 1 1 d .
H29A H 0.7563 0.4437 0.4833 0.064 Uiso 1 1 calc R
H29B H 0.6594 0.4360 0.4614 0.064 Uiso 1 1 calc R
H29C H 0.7117 0.3350 0.4751 0.064 Uiso 1 1 calc R
C30 C 0.8827(2) 0.2491(3) 0.65840(11) 0.0346(8) Uani 1 1 d .
C31 C 0.8638(3) 0.1376(3) 0.66884(14) 0.0557(12) Uani 1 1 d .
H31A H 0.8018 0.1303 0.6784 0.084 Uiso 1 1 calc R
H31B H 0.9043 0.1148 0.6918 0.084 Uiso 1 1 calc R
H31C H 0.8732 0.0962 0.6430 0.084 Uiso 1 1 calc R
C32 C 0.8705(4) 0.3114(4) 0.69988(13) 0.0630(13) Uani 1 1 d .
H32A H 0.8079 0.3083 0.7089 0.094 Uiso 1 1 calc R
H32B H 0.8871 0.3821 0.6945 0.094 Uiso 1 1 calc R
H32C H 0.9087 0.2835 0.7228 0.094 Uiso 1 1 calc R
C33 C 0.9793(3) 0.2587(4) 0.64318(16) 0.0643(13) Uani 1 1 d .
H33A H 1.0196 0.2308 0.6652 0.096 Uiso 1 1 calc R
H33B H 0.9935 0.3304 0.6384 0.096 Uiso 1 1 calc R
H33C H 0.9867 0.2211 0.6162 0.096 Uiso 1 1 calc R
C34 C 0.8431(2) 0.5982(2) 0.55224(9) 0.0224(6) Uani 1 1 d .
C35 C 0.8321(2) 0.6913(2) 0.53098(10) 0.0271(7) Uani 1 1 d .
C36 C 0.9057(2) 0.7353(3) 0.51095(11) 0.0333(8) Uani 1 1 d .
H36 H 0.8977 0.7978 0.4962 0.040 Uiso 1 1 calc R
C37 C 0.9895(2) 0.6924(3) 0.51163(11) 0.0340(8) Uani 1 1 d .
C38 C 0.9999(2) 0.6008(3) 0.53348(13) 0.0380(8) Uani 1 1 d .
H38 H 1.0571 0.5697 0.5350 0.046 Uiso 1 1 calc R
C39 C 0.9277(2) 0.5551(2) 0.55295(12) 0.0318(8) Uani 1 1 d .
H39 H 0.9361 0.4921 0.5673 0.038 Uiso 1 1 calc R
C40 C 0.7428(3) 0.7440(3) 0.52934(14) 0.0450(10) Uani 1 1 d .
H40A H 0.7492 0.8094 0.5147 0.067 Uiso 1 1 calc R
H40B H 0.7214 0.7551 0.5587 0.067 Uiso 1 1 calc R
H40C H 0.6999 0.7017 0.5135 0.067 Uiso 1 1 calc R
C41 C 1.0676(3) 0.7418(3) 0.48926(15) 0.0535(11) Uani 1 1 d .
H41A H 1.0502 0.8096 0.4793 0.080 Uiso 1 1 calc R
H41B H 1.0853 0.7005 0.4645 0.080 Uiso 1 1 calc R
H41C H 1.1180 0.7475 0.5095 0.080 Uiso 1 1 calc R
C42 C 0.5409(2) 0.5786(3) 0.58808(11) 0.0405(9) Uani 1 1 d .
H42A H 0.5000 0.6176 0.6062 0.061 Uiso 1 1 calc R
H42B H 0.5064 0.5347 0.5687 0.061 Uiso 1 1 calc R
H42C H 0.5776 0.6251 0.5710 0.061 Uiso 1 1 calc R
C43 C 0.8635(2) 0.7438(3) 0.70709(13) 0.0454(10) Uani 1 1 d .
C44 C 0.8728(3) 0.8467(4) 0.68266(16) 0.0647(13) Uani 1 1 d .
H44A H 0.9218 0.8860 0.6954 0.097 Uiso 1 1 calc R
H44B H 0.8170 0.8850 0.6850 0.097 Uiso 1 1 calc R
H44C H 0.8855 0.8336 0.6522 0.097 Uiso 1 1 calc R
C45 C 0.9529(3) 0.6873(4) 0.70544(16) 0.0656(14) Uani 1 1 d .
H45A H 0.9988 0.7272 0.7204 0.098 Uiso 1 1 calc R
H45B H 0.9703 0.6774 0.6753 0.098 Uiso 1 1 calc R
H45C H 0.9468 0.6212 0.7196 0.098 Uiso 1 1 calc R
C46 C 0.8401(3) 0.7685(4) 0.75283(14) 0.0574(12) Uani 1 1 d .
H46A H 0.8338 0.7056 0.7693 0.086 Uiso 1 1 calc R
H46B H 0.7837 0.8062 0.7534 0.086 Uiso 1 1 calc R
H46C H 0.8877 0.8100 0.7657 0.086 Uiso 1 1 calc R
C47 C 0.5809(3) 0.2967(4) 0.71761(13) 0.0520(11) Uani 1 1 d .
H47A H 0.5919 0.3402 0.7427 0.078 Uiso 1 1 calc R
H47B H 0.6325 0.2522 0.7132 0.078 Uiso 1 1 calc R
H47C H 0.5275 0.2555 0.7225 0.078 Uiso 1 1 calc R
C48 C 0.2374(3) 0.5756(3) 0.66852(13) 0.0441(9) Uani 1 1 d .
C49 C 0.2505(5) 0.6656(7) 0.6387(3) 0.162(4) Uani 1 1 d .
H49A H 0.1924 0.6961 0.6320 0.244 Uiso 1 1 calc R
H49B H 0.2788 0.6428 0.6120 0.244 Uiso 1 1 calc R
H49C H 0.2888 0.7159 0.6529 0.244 Uiso 1 1 calc R
C50 C 0.2085(5) 0.6040(8) 0.7113(2) 0.169(5) Uani 1 1 d .
H50A H 0.1886 0.5435 0.7269 0.253 Uiso 1 1 calc R
H50B H 0.1590 0.6524 0.7091 0.253 Uiso 1 1 calc R
H50C H 0.2584 0.6355 0.7270 0.253 Uiso 1 1 calc R
C51 C 0.1646(4) 0.5175(6) 0.6464(3) 0.157(4) Uani 1 1 d .
H51A H 0.1435 0.4633 0.6654 0.236 Uiso 1 1 calc R
H51B H 0.1876 0.4878 0.6197 0.236 Uiso 1 1 calc R
H51C H 0.1149 0.5633 0.6395 0.236 Uiso 1 1 calc R
C52 C 0.4232(3) 0.3221(3) 0.55843(13) 0.0470(10) Uani 1 1 d .
H52A H 0.4239 0.2668 0.5373 0.071 Uiso 1 1 calc R
H52B H 0.4239 0.3873 0.5433 0.071 Uiso 1 1 calc R
H52C H 0.3689 0.3172 0.5759 0.071 Uiso 1 1 calc R
C53 C 0.5740(2) -0.0786(2) 0.65583(11) 0.0288(7) Uani 1 1 d .
C54 C 0.6125(3) -0.0604(3) 0.70094(12) 0.0452(10) Uani 1 1 d .
H54A H 0.6275 -0.1256 0.7143 0.068 Uiso 1 1 calc R
H54B H 0.5682 -0.0252 0.7186 0.068 Uiso 1 1 calc R
H54C H 0.6666 -0.0188 0.6988 0.068 Uiso 1 1 calc R
C55 C 0.4887(3) -0.1427(3) 0.65893(15) 0.0481(10) Uani 1 1 d .
H55A H 0.5031 -0.2085 0.6719 0.072 Uiso 1 1 calc R
H55B H 0.4637 -0.1531 0.6300 0.072 Uiso 1 1 calc R
H55C H 0.4449 -0.1075 0.6769 0.072 Uiso 1 1 calc R
C56 C 0.6412(2) -0.1383(3) 0.62906(12) 0.0367(8) Uani 1 1 d .
H56A H 0.6976 -0.1007 0.6277 0.055 Uiso 1 1 calc R
H56B H 0.6175 -0.1479 0.5998 0.055 Uiso 1 1 calc R
H56C H 0.6517 -0.2045 0.6425 0.055 Uiso 1 1 calc R
C57 C 0.6705(2) 0.1224(2) 0.51331(9) 0.0206(6) Uani 1 1 d .
C58 C 0.6145(2) 0.0886(3) 0.48004(10) 0.0300(7) Uani 1 1 d .
C59 C 0.6471(2) 0.0188(3) 0.45035(11) 0.0364(8) Uani 1 1 d .
H59 H 0.6084 -0.0043 0.4280 0.044 Uiso 1 1 calc R
C60 C 0.7338(2) -0.0185(3) 0.45190(10) 0.0314(7) Uani 1 1 d .
C61 C 0.7882(2) 0.0149(2) 0.48525(11) 0.0298(7) Uani 1 1 d .
H61 H 0.8476 -0.0099 0.4876 0.036 Uiso 1 1 calc R
C62 C 0.7570(2) 0.0844(2) 0.51542(10) 0.0251(7) Uani 1 1 d .
H62 H 0.7957 0.1063 0.5379 0.030 Uiso 1 1 calc R
C63 C 0.5192(2) 0.1252(3) 0.47593(13) 0.0440(10) Uani 1 1 d .
H63A H 0.4884 0.1155 0.5034 0.066 Uiso 1 1 calc R
H63B H 0.4884 0.0864 0.4533 0.066 Uiso 1 1 calc R
H63C H 0.5189 0.1973 0.4684 0.066 Uiso 1 1 calc R
C64 C 0.7667(3) -0.0939(3) 0.41882(13) 0.0500(10) Uani 1 1 d .
H64A H 0.7296 -0.0892 0.3928 0.075 Uiso 1 1 calc R
H64B H 0.7629 -0.1626 0.4307 0.075 Uiso 1 1 calc R
H64C H 0.8289 -0.0786 0.4116 0.075 Uiso 1 1 calc R
O1 O 0.65982(14) 0.40987(16) 0.52414(6) 0.0240(5) Uani 1 1 d .
O2 O 0.59713(13) 0.51801(16) 0.61463(6) 0.0233(5) Uani 1 1 d .
O3 O 0.5556(3) 0.5976(4) 0.74193(10) 0.1020(17) Uani 1 1 d .
O4 O 0.56788(14) 0.35766(18) 0.68072(8) 0.0326(5) Uani 1 1 d .
O5 O 0.33397(15) 0.20113(17) 0.67474(8) 0.0368(6) Uani 1 1 d .
O6 O 0.50000(14) 0.31465(15) 0.58581(7) 0.0270(5) Uani 1 1 d .
C65 C 0.0609(4) 0.8603(5) 0.59625(18) 0.0824(16) Uani 1 1 d .
H65A H 0.0311 0.7945 0.5933 0.124 Uiso 1 1 calc R
H65B H 0.0732 0.8738 0.6268 0.124 Uiso 1 1 calc R
H65C H 0.1172 0.8594 0.5803 0.124 Uiso 1 1 calc R
C66 C 0.0023(4) 0.9407(5) 0.57876(19) 0.0766(15) Uani 1 1 d .
C67 C 0.7482(4) 0.4277(10) 0.8060(3) 0.213(7) Uani 1 1 d .
H67A H 0.7566 0.3541 0.8052 0.319 Uiso 1 1 calc R
H67B H 0.7036 0.4474 0.7843 0.319 Uiso 1 1 calc R
H67C H 0.7275 0.4479 0.8347 0.319 Uiso 1 1 calc R
C68 C 0.8297(11) 0.4761(6) 0.7972(2) 0.187(6) Uani 1 1 d .
N2 N 0.9103(3) 0.5054(6) 0.8007(2) 0.114(2) Uani 1 1 d .

loop_
_atom_site_aniso_label
_atom_site_aniso_U_11
_atom_site_aniso_U_22
_atom_site_aniso_U_33
_atom_site_aniso_U_23
_atom_site_aniso_U_13
_atom_site_aniso_U_12
N1 0.117(5) 0.096(4) 0.132(5) -0.001(4) -0.025(4) 0.034(4)
C1 0.0178(14) 0.0198(14) 0.0178(14) 0.0006(11) 0.0039(11) -0.0009(11)
C2 0.0179(14) 0.0218(15) 0.0162(14) -0.0025(11) 0.0036(11) -0.0010(11)
C3 0.0237(15) 0.0180(14) 0.0222(15) 0.0020(12) 0.0033(12) -0.0002(12)
C4 0.0225(15) 0.0278(16) 0.0212(15) 0.0012(12) 0.0017(12) 0.0000(13)
C5 0.0198(14) 0.0268(16) 0.0208(15) -0.0043(12) 0.0008(11) -0.0046(12)
C6 0.0173(14) 0.0191(14) 0.0189(14) -0.0018(11) 0.0062(11) -0.0023(11)
C7 0.0211(15) 0.0191(15) 0.0238(15) -0.0035(12) 0.0014(11) -0.0003(12)
C8 0.0223(15) 0.0137(13) 0.0238(15) -0.0006(11) -0.0005(11) 0.0003(11)
C9 0.0216(15) 0.0157(14) 0.0254(15) -0.0014(12) 0.0016(12) 0.0032(12)
C10 0.0188(15) 0.0344(18) 0.0351(18) -0.0080(15) 0.0038(13) -0.0019(13)
C11 0.0222(16) 0.040(2) 0.0357(19) -0.0125(15) -0.0014(13) 0.0045(14)
C12 0.0284(17) 0.0316(17) 0.0237(16) -0.0042(13) -0.0009(13) 0.0064(14)
C13 0.0237(15) 0.0181(14) 0.0246(15) -0.0013(12) 0.0025(12) 0.0047(12)
C14 0.046(2) 0.0367(19) 0.0261(17) -0.0093(15) 0.0130(15) -0.0140(16)
C15 0.0192(15) 0.0244(15) 0.0250(15) -0.0040(12) 0.0083(11) 0.0010(12)
C16 0.0319(17) 0.0256(16) 0.0213(15) -0.0031(12) 0.0133(13) -0.0031(13)
C17 0.042(2) 0.0211(16) 0.0313(17) -0.0010(13) 0.0145(14) 0.0039(14)
C18 0.0347(19) 0.0285(17) 0.0316(18) 0.0050(14) 0.0102(14) 0.0100(14)
C19 0.0235(16) 0.0300(17) 0.0310(17) -0.0024(14) 0.0064(13) 0.0008(13)
C20 0.0235(15) 0.0220(15) 0.0239(15) -0.0002(12) 0.0082(12) 0.0013(12)
C21 0.0246(16) 0.0200(15) 0.0286(16) -0.0006(12) 0.0033(12) -0.0019(12)
C22 0.0213(15) 0.0164(14) 0.0235(15) -0.0013(12) 0.0003(11) -0.0023(11)
C23 0.0206(15) 0.0201(15) 0.0272(16) -0.0042(12) 0.0028(12) -0.0010(12)
C24 0.0261(16) 0.0209(15) 0.0247(15) 0.0004(12) 0.0055(12) -0.0030(12)
C25 0.0250(16) 0.0188(15) 0.0267(16) -0.0028(12) 0.0029(12) -0.0034(12)
C26 0.0206(15) 0.0186(14) 0.0245(15) -0.0059(12) 0.0029(11) -0.0012(12)
C27 0.0196(14) 0.0182(14) 0.0200(14) -0.0015(11) 0.0003(11) -0.0061(11)
C28 0.0205(14) 0.0187(14) 0.0203(14) -0.0003(11) -0.0009(11) -0.0009(12)
C29 0.052(2) 0.055(2) 0.0209(17) 0.0082(16) 0.0018(15) 0.0095(19)
C30 0.0364(19) 0.0325(19) 0.0348(19) 0.0055(15) -0.0107(15) 0.0000(15)
C31 0.068(3) 0.046(2) 0.053(3) 0.021(2) -0.029(2) -0.002(2)
C32 0.093(4) 0.061(3) 0.034(2) 0.003(2) -0.031(2) 0.009(3)
C33 0.033(2) 0.081(4) 0.078(3) 0.023(3) -0.015(2) 0.001(2)
C34 0.0258(16) 0.0187(14) 0.0226(15) -0.0041(12) 0.0042(12) -0.0039(12)
C35 0.0294(17) 0.0254(16) 0.0264(16) -0.0003(13) 0.0051(13) 0.0003(13)
C36 0.0379(19) 0.0223(16) 0.040(2) 0.0057(14) 0.0095(15) -0.0047(14)
C37 0.0345(19) 0.0259(17) 0.042(2) -0.0023(15) 0.0168(15) -0.0085(14)
C38 0.0250(17) 0.0307(19) 0.058(2) -0.0022(17) 0.0141(16) -0.0003(14)
C39 0.0268(17) 0.0195(16) 0.049(2) 0.0022(14) 0.0092(15) 0.0012(13)
C40 0.041(2) 0.038(2) 0.056(2) 0.0219(18) 0.0119(18) 0.0066(17)
C41 0.044(2) 0.046(2) 0.071(3) 0.004(2) 0.029(2) -0.0133(19)
C42 0.0293(19) 0.059(3) 0.0333(19) 0.0001(18) -0.0051(15) 0.0005(17)
C43 0.0269(19) 0.063(3) 0.047(2) -0.026(2) -0.0007(16) -0.0055(18)
C44 0.056(3) 0.061(3) 0.077(3) -0.024(3) 0.004(2) -0.026(2)
C45 0.027(2) 0.102(4) 0.068(3) -0.037(3) -0.0096(19) 0.006(2)
C46 0.040(2) 0.079(3) 0.053(3) -0.034(2) -0.0045(19) -0.009(2)
C47 0.045(2) 0.067(3) 0.044(2) 0.002(2) -0.0069(18) 0.014(2)
C48 0.043(2) 0.041(2) 0.049(2) 0.0023(18) 0.0018(17) 0.0227(18)
C49 0.113(6) 0.153(8) 0.222(10) 0.110(7) 0.024(6) 0.078(6)
C50 0.117(6) 0.307(12) 0.082(4) -0.027(6) 0.011(4) 0.164(7)
C51 0.084(5) 0.151(7) 0.237(10) -0.111(7) -0.085(6) 0.085(5)
C52 0.053(2) 0.039(2) 0.049(2) 0.0090(18) -0.0126(19) 0.0157(19)
C53 0.0307(17) 0.0212(16) 0.0345(18) 0.0049(13) 0.0090(14) 0.0022(13)
C54 0.059(3) 0.042(2) 0.034(2) 0.0061(17) 0.0074(17) 0.0207(19)
C55 0.049(2) 0.0262(19) 0.070(3) 0.0115(18) 0.018(2) -0.0013(17)
C56 0.045(2) 0.0244(17) 0.041(2) 0.0056(15) 0.0078(16) 0.0096(15)
C57 0.0275(16) 0.0154(14) 0.0189(14) -0.0004(11) 0.0036(11) -0.0066(12)
C58 0.0329(18) 0.0306(18) 0.0266(16) -0.0048(14) 0.0004(13) -0.0045(14)
C59 0.045(2) 0.037(2) 0.0274(17) -0.0115(15) -0.0016(15) -0.0088(16)
C60 0.040(2) 0.0262(17) 0.0277(17) -0.0047(14) 0.0108(14) -0.0037(15)
C61 0.0318(18) 0.0227(16) 0.0351(18) -0.0015(14) 0.0072(14) -0.0013(14)
C62 0.0270(16) 0.0233(16) 0.0249(16) -0.0027(12) 0.0038(12) -0.0036(13)
C63 0.039(2) 0.050(2) 0.043(2) -0.0204(18) -0.0136(17) 0.0049(18)
C64 0.058(3) 0.048(2) 0.044(2) -0.0195(19) 0.0103(19) 0.003(2)
O1 0.0265(11) 0.0238(11) 0.0215(11) 0.0016(9) -0.0025(8) -0.0001(9)
O2 0.0222(11) 0.0233(11) 0.0246(11) -0.0029(9) 0.0020(8) -0.0057(9)
O3 0.098(3) 0.161(4) 0.0472(19) -0.058(2) 0.0445(18) -0.092(3)
O4 0.0227(11) 0.0346(13) 0.0405(13) -0.0018(11) 0.0049(10) 0.0050(10)
O5 0.0284(13) 0.0268(12) 0.0553(16) -0.0025(11) 0.0168(11) -0.0050(10)
O6 0.0295(12) 0.0184(11) 0.0331(12) 0.0031(9) 0.0023(9) 0.0059(9)
C65 0.092(4) 0.084(4) 0.071(4) 0.002(3) 0.011(3) 0.001(3)
C66 0.088(4) 0.071(4) 0.070(4) -0.006(3) -0.002(3) 0.000(3)
C67 0.035(3) 0.400(17) 0.202(9) -0.196(11) 0.028(4) -0.078(6)
C68 0.389(19) 0.101(6) 0.072(5) -0.032(4) 0.056(8) -0.125(9)
N2 0.044(3) 0.174(6) 0.125(5) 0.060(4) -0.019(3) -0.040(3)

loop_
_atom_type_symbol
_atom_type_description
_atom_type_scat_dispersion_real
_atom_type_scat_dispersion_imag
_atom_type_scat_source
C C 0.0033 0.0016 'International Tables Vol C Tables 4.2.6.8 and 6.1.1.4'
H H 0.0000 0.0000 'International Tables Vol C Tables 4.2.6.8 and 6.1.1.4'
N N 0.0061 0.0033 'International Tables Vol C Tables 4.2.6.8 and 6.1.1.4'
O O 0.0106 0.0060 'International Tables Vol C Tables 4.2.6.8 and 6.1.1.4'

loop_
_geom_angle_atom_site_label_1
_geom_angle_atom_site_label_2
_geom_angle_atom_site_label_3
_geom_angle
O1 C1 C2 119.9(3)
O1 C1 C6 119.4(3)
C2 C1 C6 120.6(3)
C1 C2 C3 118.4(3)
C1 C2 C28 120.1(3)
C3 C2 C28 121.2(3)
C4 C3 C2 122.7(3)
C4 C3 H3 118.7
C2 C3 H3 118.7
C3 C4 C5 116.8(3)
C3 C4 C30 123.3(3)
C5 C4 C30 119.8(3)
C6 C5 C4 122.7(3)
C6 C5 H5 118.6
C4 C5 H5 118.6
C5 C6 C1 118.6(3)
C5 C6 C7 121.1(3)
C1 C6 C7 120.0(3)
C34 C7 C6 115.5(2)
C34 C7 C9 113.4(2)
C6 C7 C9 106.2(2)
C34 C7 H7 107.1
C6 C7 H7 107.1
C9 C7 H7 107.1
O2 C8 C13 120.8(3)
O2 C8 C9 119.1(2)
C13 C8 C9 119.9(3)
C10 C9 C8 118.7(3)
C10 C9 C7 122.3(3)
C8 C9 C7 118.6(3)
C9 C10 C11 123.2(3)
C9 C10 H10 118.4
C11 C10 H10 118.4
C12 C11 C10 116.8(3)
C12 C11 C43 124.0(3)
C10 C11 C43 119.2(3)
C11 C12 C13 122.0(3)
C11 C12 H12 119.0
C13 C12 H12 119.0
C8 C13 C12 119.0(3)
C8 C13 C14 123.9(3)
C12 C13 C14 117.1(3)
O3 C14 C13 118.4(3)
O3 C14 C16 116.1(3)
C13 C14 C16 125.4(3)
O4 C15 C20 122.2(3)
O4 C15 C16 118.5(3)
C20 C15 C16 119.4(3)
C17 C16 C15 119.4(3)
C17 C16 C14 117.2(3)
C15 C16 C14 122.9(3)
C16 C17 C18 123.0(3)
C16 C17 H17 118.5
C18 C17 H17 118.5
C19 C18 C17 116.4(3)
C19 C18 C48 122.3(3)
C17 C18 C48 121.3(3)
C18 C19 C20 122.7(3)
C18 C19 H19 118.7
C20 C19 H19 118.7
C15 C20 C19 119.1(3)
C15 C20 C21 125.0(3)
C19 C20 C21 115.8(3)
O5 C21 C23 119.3(3)
O5 C21 C20 118.4(3)
C23 C21 C20 122.3(3)
O6 C22 C27 119.6(3)
O6 C22 C23 120.2(3)
C27 C22 C23 120.3(3)
C24 C23 C22 119.1(3)
C24 C23 C21 117.3(3)
C22 C23 C21 123.6(3)
C25 C24 C23 122.0(3)
C25 C24 H24 119.0
C23 C24 H24 119.0
C24 C25 C26 117.4(3)
C24 C25 C53 119.8(3)
C26 C25 C53 122.8(3)
C27 C26 C25 122.6(3)
C27 C26 H26 118.7
C25 C26 H26 118.7
C26 C27 C22 118.6(3)
C26 C27 C28 121.9(3)
C22 C27 C28 119.2(3)
C2 C28 C57 115.8(2)
C2 C28 C27 106.5(2)
C57 C28 C27 114.3(2)
C2 C28 H28 106.6
C57 C28 H28 106.6
C27 C28 H28 106.6
O1 C29 H29A 109.5
O1 C29 H29B 109.5
H29A C29 H29B 109.5
O1 C29 H29C 109.5
H29A C29 H29C 109.5
H29B C29 H29C 109.5
C33 C30 C31 108.7(3)
C33 C30 C4 108.6(3)
C31 C30 C4 112.2(3)
C33 C30 C32 109.3(4)
C31 C30 C32 108.2(3)
C4 C30 C32 109.7(3)
C30 C31 H31A 109.5
C30 C31 H31B 109.5
H31A C31 H31B 109.5
C30 C31 H31C 109.5
H31A C31 H31C 109.5
H31B C31 H31C 109.5
C30 C32 H32A 109.5
C30 C32 H32B 109.5
H32A C32 H32B 109.5
C30 C32 H32C 109.5
H32A C32 H32C 109.5
H32B C32 H32C 109.5
C30 C33 H33A 109.5
C30 C33 H33B 109.5
H33A C33 H33B 109.5
C30 C33 H33C 109.5
H33A C33 H33C 109.5
H33B C33 H33C 109.5
C39 C34 C35 118.1(3)
C39 C34 C7 122.6(3)
C35 C34 C7 119.3(3)
C36 C35 C34 118.9(3)
C36 C35 C40 119.7(3)
C34 C35 C40 121.4(3)
C37 C36 C35 122.9(3)
C37 C36 H36 118.5
C35 C36 H36 118.5
C36 C37 C38 117.6(3)
C36 C37 C41 121.5(3)
C38 C37 C41 120.9(3)
C39 C38 C37 120.4(3)
C39 C38 H38 119.8
C37 C38 H38 119.8
C38 C39 C34 122.0(3)
C38 C39 H39 119.0
C34 C39 H39 119.0
C35 C40 H40A 109.5
C35 C40 H40B 109.5
H40A C40 H40B 109.5
C35 C40 H40C 109.5
H40A C40 H40C 109.5
H40B C40 H40C 109.5
C37 C41 H41A 109.5
C37 C41 H41B 109.5
H41A C41 H41B 109.5
C37 C41 H41C 109.5
H41A C41 H41C 109.5
H41B C41 H41C 109.5
O2 C42 H42A 109.5
O2 C42 H42B 109.5
H42A C42 H42B 109.5
O2 C42 H42C 109.5
H42A C42 H42C 109.5
H42B C42 H42C 109.5
C46 C43 C45 110.2(4)
C46 C43 C11 112.6(3)
C45 C43 C11 108.9(3)
C46 C43 C44 107.0(4)
C45 C43 C44 109.0(4)
C11 C43 C44 109.1(3)
C43 C44 H44A 109.5
C43 C44 H44B 109.5
H44A C44 H44B 109.5
C43 C44 H44C 109.5
H44A C44 H44C 109.5
H44B C44 H44C 109.5
C43 C45 H45A 109.5
C43 C45 H45B 109.5
H45A C45 H45B 109.5
C43 C45 H45C 109.5
H45A C45 H45C 109.5
H45B C45 H45C 109.5
C43 C46 H46A 109.5
C43 C46 H46B 109.5
H46A C46 H46B 109.5
C43 C46 H46C 109.5
H46A C46 H46C 109.5
H46B C46 H46C 109.5
O4 C47 H47A 109.5
O4 C47 H47B 109.5
H47A C47 H47B 109.5
O4 C47 H47C 109.5
H47A C47 H47C 109.5
H47B C47 H47C 109.5
C50 C48 C51 109.4(6)
C50 C48 C49 113.4(6)
C51 C48 C49 102.5(6)
C50 C48 C18 109.6(4)
C51 C48 C18 112.6(4)
C49 C48 C18 109.1(4)
C48 C49 H49A 109.5
C48 C49 H49B 109.5
H49A C49 H49B 109.5
C48 C49 H49C 109.5
H49A C49 H49C 109.5
H49B C49 H49C 109.5
C48 C50 H50A 109.5
C48 C50 H50B 109.5
H50A C50 H50B 109.5
C48 C50 H50C 109.5
H50A C50 H50C 109.5
H50B C50 H50C 109.5
C48 C51 H51A 109.5
C48 C51 H51B 109.5
H51A C51 H51B 109.5
C48 C51 H51C 109.5
H51A C51 H51C 109.5
H51B C51 H51C 109.5
O6 C52 H52A 109.5
O6 C52 H52B 109.5
H52A C52 H52B 109.5
O6 C52 H52C 109.5
H52A C52 H52C 109.5
H52B C52 H52C 109.5
C56 C53 C54 109.4(3)
C56 C53 C55 107.5(3)
C54 C53 C55 109.8(3)
C56 C53 C25 111.7(3)
C54 C53 C25 108.7(3)
C55 C53 C25 109.7(3)
C53 C54 H54A 109.5
C53 C54 H54B 109.5
H54A C54 H54B 109.5
C53 C54 H54C 109.5
H54A C54 H54C 109.5
H54B C54 H54C 109.5
C53 C55 H55A 109.5
C53 C55 H55B 109.5
H55A C55 H55B 109.5
C53 C55 H55C 109.5
H55A C55 H55C 109.5
H55B C55 H55C 109.5
C53 C56 H56A 109.5
C53 C56 H56B 109.5
H56A C56 H56B 109.5
C53 C56 H56C 109.5
H56A C56 H56C 109.5
H56B C56 H56C 109.5
C62 C57 C58 118.3(3)
C62 C57 C28 122.1(3)
C58 C57 C28 119.6(3)
C59 C58 C57 119.1(3)
C59 C58 C63 119.4(3)
C57 C58 C63 121.5(3)
C60 C59 C58 122.9(3)
C60 C59 H59 118.5
C58 C59 H59 118.5
C61 C60 C59 117.2(3)
C61 C60 C64 121.6(3)
C59 C60 C64 121.2(3)
C60 C61 C62 120.9(3)
C60 C61 H61 119.5
C62 C61 H61 119.5
C57 C62 C61 121.4(3)
C57 C62 H62 119.3
C61 C62 H62 119.3
C58 C63 H63A 109.5
C58 C63 H63B 109.5
H63A C63 H63B 109.5
C58 C63 H63C 109.5
H63A C63 H63C 109.5
H63B C63 H63C 109.5
C60 C64 H64A 109.5
C60 C64 H64B 109.5
H64A C64 H64B 109.5
C60 C64 H64C 109.5
H64A C64 H64C 109.5
H64B C64 H64C 109.5
C1 O1 C29 113.0(2)
C8 O2 C42 115.1(2)
C15 O4 C47 115.7(3)
C22 O6 C52 114.0(3)
C66 C65 H65A 109.5
C66 C65 H65B 109.5
H65A C65 H65B 109.5
C66 C65 H65C 109.5
H65A C65 H65C 109.5
H65B C65 H65C 109.5
N1 C66 C65 177.0(8)
C68 C67 H67A 109.5
C68 C67 H67B 109.5
H67A C67 H67B 109.5
C68 C67 H67C 109.5
H67A C67 H67C 109.5
H67B C67 H67C 109.5
N2 C68 C67 161.1(11)

loop_
_geom_bond_atom_site_label_1
_geom_bond_atom_site_label_2
_geom_bond_distance
N1 C66 1.082(7)
C1 O1 1.388(3)
C1 C2 1.392(4)
C1 C6 1.397(4)
C2 C3 1.395(4)
C2 C28 1.526(4)
C3 C4 1.387(4)
C3 H3 0.9500
C4 C5 1.391(4)
C4 C30 1.533(4)
C5 C6 1.386(4)
C5 H5 0.9500
C6 C7 1.530(4)
C7 C34 1.528(4)
C7 C9 1.534(4)
C7 H7 1.0000
C8 O2 1.373(3)
C8 C13 1.399(4)
C8 C9 1.405(4)
C9 C10 1.378(4)
C10 C11 1.398(5)
C10 H10 0.9500
C11 C12 1.393(5)
C11 C43 1.541(5)
C12 C13 1.405(4)
C12 H12 0.9500
C13 C14 1.491(4)
C14 O3 1.208(4)
C14 C16 1.506(5)
C15 O4 1.374(4)
C15 C20 1.392(4)
C15 C16 1.394(4)
C16 C17 1.383(5)
C17 C18 1.386(5)
C17 H17 0.9500
C18 C19 1.386(5)
C18 C48 1.534(5)
C19 C20 1.399(4)
C19 H19 0.9500
C20 C21 1.507(4)
C21 O5 1.218(4)
C21 C23 1.497(4)
C22 O6 1.383(3)
C22 C27 1.392(4)
C22 C23 1.403(4)
C23 C24 1.389(4)
C24 C25 1.386(4)
C24 H24 0.9500
C25 C26 1.393(4)
C25 C53 1.541(4)
C26 C27 1.389(4)
C26 H26 0.9500
C27 C28 1.533(4)
C28 C57 1.530(4)
C28 H28 1.0000
C29 O1 1.420(4)
C29 H29A 0.9800
C29 H29B 0.9800
C29 H29C 0.9800
C30 C33 1.529(6)
C30 C31 1.532(5)
C30 C32 1.539(6)
C31 H31A 0.9800
C31 H31B 0.9800
C31 H31C 0.9800
C32 H32A 0.9800
C32 H32B 0.9800
C32 H32C 0.9800
C33 H33A 0.9800
C33 H33B 0.9800
C33 H33C 0.9800
C34 C39 1.388(4)
C34 C35 1.402(4)
C35 C36 1.395(4)
C35 C40 1.507(5)
C36 C37 1.376(5)
C36 H36 0.9500
C37 C38 1.393(5)
C37 C41 1.511(5)
C38 C39 1.380(5)
C38 H38 0.9500
C39 H39 0.9500
C40 H40A 0.9800
C40 H40B 0.9800
C40 H40C 0.9800
C41 H41A 0.9800
C41 H41B 0.9800
C41 H41C 0.9800
C42 O2 1.420(4)
C42 H42A 0.9800
C42 H42B 0.9800
C42 H42C 0.9800
C43 C46 1.499(5)
C43 C45 1.533(6)
C43 C44 1.560(7)
C44 H44A 0.9800
C44 H44B 0.9800
C44 H44C 0.9800
C45 H45A 0.9800
C45 H45B 0.9800
C45 H45C 0.9800
C46 H46A 0.9800
C46 H46B 0.9800
C46 H46C 0.9800
C47 O4 1.411(5)
C47 H47A 0.9800
C47 H47B 0.9800
C47 H47C 0.9800
C48 C50 1.448(7)
C48 C51 1.496(8)
C48 C49 1.517(8)
C49 H49A 0.9800
C49 H49B 0.9800
C49 H49C 0.9800
C50 H50A 0.9800
C50 H50B 0.9800
C50 H50C 0.9800
C51 H51A 0.9800
C51 H51B 0.9800
C51 H51C 0.9800
C52 O6 1.429(4)
C52 H52A 0.9800
C52 H52B 0.9800
C52 H52C 0.9800
C53 C56 1.527(4)
C53 C54 1.529(5)
C53 C55 1.534(5)
C54 H54A 0.9800
C54 H54B 0.9800
C54 H54C 0.9800
C55 H55A 0.9800
C55 H55B 0.9800
C55 H55C 0.9800
C56 H56A 0.9800
C56 H56B 0.9800
C56 H56C 0.9800
C57 C62 1.389(4)
C57 C58 1.399(4)
C58 C59 1.393(5)
C58 C63 1.510(5)
C59 C60 1.388(5)
C59 H59 0.9500
C60 C61 1.384(5)
C60 C64 1.512(5)
C61 C62 1.392(4)
C61 H61 0.9500
C62 H62 0.9500
C63 H63A 0.9800
C63 H63B 0.9800
C63 H63C 0.9800
C64 H64A 0.9800
C64 H64B 0.9800
C64 H64C 0.9800
C65 C66 1.477(8)
C65 H65A 0.9800
C65 H65B 0.9800
C65 H65C 0.9800
C67 C68 1.405(12)
C67 H67A 0.9800
C67 H67B 0.9800
C67 H67C 0.9800
C68 N2 1.271(14)
